data_4319546
loop_
_publ_author_name
'Jos\'e Vicente'
'Mar\'ia Teresa Chicote'
'Sonia Huertas'
'Delia Bautista'
'Peter G. Jones'
'Axel K. Fischer'

_publ_section_title
;
 Mononuclear (Pd, Pt), Heterodinuclear (PdAg, PtAg), and Tetranuclear
 (Pd2Ag2, Pt2Ag2) 1,1-Ethylenedithiolato Complexes
;
_journal_name_full 'Inorganic Chemistry'
_journal_page_first 2051
_journal_page_last 2057
_journal_paper_doi 10.1021/ic000996e
_journal_volume 40
_journal_year 2001
_chemical_formula_sum 'C92 H92 Ag2 Cl2 O14 P4 Pt2 S4'
_chemical_formula_weight 2350.60
_chemical_name_systematic
;
 ?
;
_space_group_IT_number 14
_symmetry_cell_setting monoclinic
_symmetry_space_group_name_Hall '-P 2yn'
_symmetry_space_group_name_H-M 'P 1 21/n 1'
_atom_sites_solution_hydrogens geom
_atom_sites_solution_primary direct
_atom_sites_solution_secondary difmap
_audit_creation_method SHELXL-97
_cell_angle_alpha 90.00
_cell_angle_beta 100.846(10)
_cell_angle_gamma 90.00
_cell_formula_units_Z 2
_cell_length_a 11.0089(2)
_cell_length_b 29.4225(5)
_cell_length_c 14.0317(3)
_cell_measurement_reflns_used 7694
_cell_measurement_temperature 163(2)
_cell_measurement_theta_max 28
_cell_measurement_theta_min 1.5
_cell_volume 4463.8(2)
_computing_cell_refinement 'Siemens SAINT'
_computing_data_collection 'Siemens SMART'
_computing_data_reduction 'Siemens SAINT'
_computing_molecular_graphics 'Siemens XP'
_computing_publication_material SHELXL-97
_computing_structure_refinement 'SHELXL-97 (Sheldrick, 1997)'
_computing_structure_solution 'SHELXS-97 (Sheldrick, 1990)'
_diffrn_ambient_temperature 163(2)
_diffrn_measured_fraction_theta_full 0.990
_diffrn_measured_fraction_theta_max 0.990
_diffrn_measurement_device_type 'Siemens SMART'
_diffrn_measurement_method \w-scans
_diffrn_radiation_monochromator graphite
_diffrn_radiation_source 'fine-focus sealed tube'
_diffrn_radiation_type MoK\a
_diffrn_radiation_wavelength 0.71073
_diffrn_reflns_av_R_equivalents 0.0417
_diffrn_reflns_av_sigmaI/netI 0.0560
_diffrn_reflns_limit_h_max 14
_diffrn_reflns_limit_h_min -14
_diffrn_reflns_limit_k_max 39
_diffrn_reflns_limit_k_min -39
_diffrn_reflns_limit_l_max 9
_diffrn_reflns_limit_l_min -18
_diffrn_reflns_number 29592
_diffrn_reflns_theta_full 28.28
_diffrn_reflns_theta_max 28.28
_diffrn_reflns_theta_min 2.01
_exptl_absorpt_coefficient_mu 3.845
_exptl_absorpt_correction_T_max 0.999
_exptl_absorpt_correction_T_min 0.669
_exptl_absorpt_correction_type 'multiple scans (SADABS)'
_exptl_crystal_colour colourless
_exptl_crystal_density_diffrn 1.749
_exptl_crystal_density_method 'not measured'
_exptl_crystal_description prism
_exptl_crystal_F_000 2328
_exptl_crystal_size_max 0.40
_exptl_crystal_size_mid 0.25
_exptl_crystal_size_min 0.15
_refine_diff_density_max 0.764
_refine_diff_density_min -0.726
_refine_diff_density_rms 0.121
_refine_ls_extinction_coef 0.00066(3)
_refine_ls_extinction_expression Fc^*^=kFc[1+0.001xFc^2^\l^3^/sin(2\q)]^-1/4^
_refine_ls_extinction_method SHELXL
_refine_ls_goodness_of_fit_ref 1.027
_refine_ls_hydrogen_treatment 'rigid methyls, others riding'
_refine_ls_matrix_type full
_refine_ls_number_parameters 544
_refine_ls_number_reflns 10974
_refine_ls_number_restraints 0
_refine_ls_restrained_S_all 1.027
_refine_ls_R_factor_all 0.0529
_refine_ls_R_factor_gt 0.0323
_refine_ls_shift/su_max 0.003
_refine_ls_shift/su_mean 0.000
_refine_ls_structure_factor_coef Fsqd
_refine_ls_weighting_details 'calc w=1/[\s^2^(Fo^2^)+(0.0152P)^2^+0.2526P] where P=(Fo^2^+2Fc^2^)/3'
_refine_ls_weighting_scheme calc
_refine_ls_wR_factor_gt 0.0524
_refine_ls_wR_factor_ref 0.0572
_reflns_number_gt 8656
_reflns_number_total 10974
_reflns_threshold_expression >2sigma(I)
_cod_data_source_file ic000996e_4.cif
_cod_data_source_block hustler
_cod_original_cell_volume 4463.81(15)
_cod_original_sg_symbol_H-M 'P 21/n'
_cod_database_code 4319546

loop_
_symmetry_equiv_pos_as_xyz
'x, y, z'
'-x+1/2, y+1/2, -z+1/2'
'-x, -y, -z'
'x-1/2, -y-1/2, z-1/2'

loop_
_atom_site_label
_atom_site_type_symbol
_atom_site_fract_x
_atom_site_fract_y
_atom_site_fract_z
_atom_site_U_iso_or_equiv
_atom_site_adp_type
_atom_site_occupancy
_atom_site_symmetry_multiplicity
_atom_site_calc_flag
_atom_site_refinement_flags
_atom_site_disorder_assembly
_atom_site_disorder_group
Pt Pt 0.517133(11) 0.399682(4) 0.513758(9) 0.01522(4) Uani 1 1 d . . .
Ag Ag 0.36049(3) 0.492948(9) 0.46915(2) 0.02811(7) Uani 1 1 d . . .
P1 P 0.35560(8) 0.35853(3) 0.55381(7) 0.01851(19) Uani 1 1 d . . .
P2 P 0.67799(8) 0.37103(3) 0.62621(6) 0.01836(19) Uani 1 1 d . . .
S1 S 0.65840(8) 0.43949(3) 0.43743(6) 0.01879(18) Uani 1 1 d . . .
S2 S 0.39732(7) 0.42860(3) 0.36935(6) 0.01850(18) Uani 1 1 d . . .
C1 C 0.5364(3) 0.44920(11) 0.3364(2) 0.0203(7) Uani 1 1 d . . .
C2 C 0.5485(3) 0.46695(11) 0.2496(2) 0.0206(7) Uani 1 1 d . . .
C3 C 0.6727(3) 0.48194(12) 0.2324(3) 0.0268(8) Uani 1 1 d . . .
C4 C 0.6954(4) 0.47971(15) 0.1298(3) 0.0427(11) Uani 1 1 d . . .
H4A H 0.7747 0.4942 0.1266 0.051 Uiso 1 1 calc R . .
H4B H 0.6287 0.4956 0.0864 0.051 Uiso 1 1 calc R . .
H4C H 0.6975 0.4479 0.1097 0.051 Uiso 1 1 calc R . .
C5 C 0.4397(3) 0.47466(13) 0.1680(3) 0.0269(8) Uani 1 1 d . . .
C6 C 0.3649(4) 0.43583(14) 0.1224(3) 0.0451(11) Uani 1 1 d . . .
H6A H 0.3385 0.4173 0.1729 0.054 Uiso 1 1 calc R . .
H6B H 0.4148 0.4172 0.0865 0.054 Uiso 1 1 calc R . .
H6C H 0.2920 0.4472 0.0778 0.054 Uiso 1 1 calc R . .
O1 O 0.7531(3) 0.49379(9) 0.2990(2) 0.0428(8) Uani 1 1 d . . .
O2 O 0.4197(3) 0.51359(9) 0.1389(2) 0.0431(7) Uani 1 1 d . . .
C11 C 0.3775(3) 0.29977(11) 0.5192(3) 0.0223(8) Uani 1 1 d . . .
C12 C 0.3631(3) 0.26155(12) 0.5757(3) 0.0291(9) Uani 1 1 d . . .
H12 H 0.3358 0.2649 0.6356 0.035 Uiso 1 1 calc R . .
C13 C 0.3888(4) 0.21891(13) 0.5432(3) 0.0413(11) Uani 1 1 d . . .
H13 H 0.3792 0.1930 0.5815 0.050 Uiso 1 1 calc R . .
C14 C 0.4278(4) 0.21331(14) 0.4569(4) 0.0458(12) Uani 1 1 d . . .
H14 H 0.4454 0.1837 0.4360 0.055 Uiso 1 1 calc R . .
C15 C 0.4418(4) 0.25038(13) 0.4001(3) 0.0380(10) Uani 1 1 d . . .
H15 H 0.4689 0.2465 0.3402 0.046 Uiso 1 1 calc R . .
C16 C 0.4160(3) 0.29348(12) 0.4311(3) 0.0283(8) Uani 1 1 d . . .
H16 H 0.4248 0.3191 0.3917 0.034 Uiso 1 1 calc R . .
C21 C 0.3217(3) 0.36104(11) 0.6758(2) 0.0211(7) Uani 1 1 d . . .
C22 C 0.3842(3) 0.39092(12) 0.7443(3) 0.0252(8) Uani 1 1 d . . .
H22 H 0.4479 0.4096 0.7284 0.030 Uiso 1 1 calc R . .
C23 C 0.3546(4) 0.39374(13) 0.8356(3) 0.0367(10) Uani 1 1 d . . .
H23 H 0.3987 0.4141 0.8823 0.044 Uiso 1 1 calc R . .
C24 C 0.2611(4) 0.36705(15) 0.8594(3) 0.0418(11) Uani 1 1 d . . .
H24 H 0.2417 0.3687 0.9225 0.050 Uiso 1 1 calc R . .
C25 C 0.1962(4) 0.33813(15) 0.7909(3) 0.0424(11) Uani 1 1 d . . .
H25 H 0.1315 0.3201 0.8071 0.051 Uiso 1 1 calc R . .
C26 C 0.2240(3) 0.33490(13) 0.6987(3) 0.0315(9) Uani 1 1 d . . .
H26 H 0.1776 0.3153 0.6517 0.038 Uiso 1 1 calc R . .
C31 C 0.2063(3) 0.37490(11) 0.4832(2) 0.0208(7) Uani 1 1 d . . .
C32 C 0.1602(3) 0.41851(12) 0.4965(3) 0.0258(8) Uani 1 1 d . . .
H32 H 0.2093 0.4393 0.5393 0.031 Uiso 1 1 calc R . .
C33 C 0.0444(4) 0.43155(13) 0.4479(3) 0.0339(10) Uani 1 1 d . . .
H33 H 0.0152 0.4614 0.4565 0.041 Uiso 1 1 calc R . .
C34 C -0.0293(4) 0.40155(15) 0.3870(3) 0.0382(10) Uani 1 1 d . . .
H34 H -0.1086 0.4107 0.3535 0.046 Uiso 1 1 calc R . .
C35 C 0.0132(4) 0.35788(14) 0.3752(3) 0.0367(10) Uani 1 1 d . . .
H35 H -0.0379 0.3368 0.3347 0.044 Uiso 1 1 calc R . .
C36 C 0.1306(3) 0.34498(13) 0.4225(3) 0.0303(9) Uani 1 1 d . . .
H36 H 0.1596 0.3152 0.4131 0.036 Uiso 1 1 calc R . .
C41 C 0.7937(3) 0.41478(11) 0.6628(2) 0.0193(7) Uani 1 1 d . . .
C42 C 0.9179(3) 0.40944(12) 0.6576(3) 0.0257(8) Uani 1 1 d . . .
H42 H 0.9449 0.3822 0.6318 0.031 Uiso 1 1 calc R . .
C43 C 1.0030(3) 0.44363(13) 0.6899(3) 0.0295(9) Uani 1 1 d . . .
H43 H 1.0877 0.4393 0.6869 0.035 Uiso 1 1 calc R . .
C44 C 0.9659(3) 0.48331(12) 0.7259(3) 0.0291(9) Uani 1 1 d . . .
H44 H 1.0245 0.5067 0.7468 0.035 Uiso 1 1 calc R . .
C45 C 0.8418(4) 0.48960(12) 0.7321(3) 0.0293(9) Uani 1 1 d . . .
H45 H 0.8159 0.5170 0.7578 0.035 Uiso 1 1 calc R . .
C46 C 0.7568(3) 0.45556(11) 0.7004(2) 0.0235(8) Uani 1 1 d . . .
H46 H 0.6723 0.4599 0.7042 0.028 Uiso 1 1 calc R . .
C51 C 0.7550(3) 0.32528(11) 0.5741(3) 0.0241(8) Uani 1 1 d . . .
C52 C 0.8436(3) 0.29883(13) 0.6350(3) 0.0356(10) Uani 1 1 d . . .
H52 H 0.8653 0.3058 0.7021 0.043 Uiso 1 1 calc R . .
C53 C 0.8991(4) 0.26266(14) 0.5974(4) 0.0488(12) Uani 1 1 d . . .
H53 H 0.9606 0.2452 0.6382 0.059 Uiso 1 1 calc R . .
C54 C 0.8646(4) 0.25189(14) 0.4994(4) 0.0491(13) Uani 1 1 d . . .
H54 H 0.8994 0.2260 0.4741 0.059 Uiso 1 1 calc R . .
C55 C 0.7803(4) 0.27844(14) 0.4387(3) 0.0419(11) Uani 1 1 d . . .
H55 H 0.7591 0.2715 0.3715 0.050 Uiso 1 1 calc R . .
C56 C 0.7264(3) 0.31543(12) 0.4763(3) 0.0303(9) Uani 1 1 d . . .
H56 H 0.6694 0.3341 0.4343 0.036 Uiso 1 1 calc R . .
C61 C 0.6531(3) 0.34646(11) 0.7404(3) 0.0217(8) Uani 1 1 d . . .
C62 C 0.6797(3) 0.37015(13) 0.8274(3) 0.0296(9) Uani 1 1 d . . .
H62 H 0.7126 0.4000 0.8289 0.036 Uiso 1 1 calc R . .
C63 C 0.6579(4) 0.35007(15) 0.9124(3) 0.0387(10) Uani 1 1 d . . .
H63 H 0.6762 0.3663 0.9719 0.046 Uiso 1 1 calc R . .
C64 C 0.6104(4) 0.30700(15) 0.9107(3) 0.0404(11) Uani 1 1 d . . .
H64 H 0.5961 0.2935 0.9690 0.048 Uiso 1 1 calc R . .
C65 C 0.5832(4) 0.28306(14) 0.8241(3) 0.0380(10) Uani 1 1 d . . .
H65 H 0.5497 0.2533 0.8230 0.046 Uiso 1 1 calc R . .
C66 C 0.6049(3) 0.30275(12) 0.7392(3) 0.0284(8) Uani 1 1 d . . .
H66 H 0.5868 0.2863 0.6799 0.034 Uiso 1 1 calc R . .
Cl Cl 0.62959(10) 0.34078(3) 0.19571(7) 0.0370(2) Uani 1 1 d . . .
O11 O 0.7301(3) 0.37091(13) 0.2159(4) 0.1014(15) Uani 1 1 d . . .
O12 O 0.5547(4) 0.35159(16) 0.1055(2) 0.0925(14) Uani 1 1 d . . .
O13 O 0.6734(4) 0.29559(12) 0.1918(3) 0.0826(12) Uani 1 1 d . . .
O14 O 0.5552(3) 0.34487(11) 0.2680(2) 0.0597(9) Uani 1 1 d . . .
C91 C 0.7094(5) 0.17636(17) 0.6543(4) 0.0663(15) Uani 1 1 d . . .
H91A H 0.7295 0.1907 0.7183 0.080 Uiso 1 1 calc R . .
H91B H 0.6736 0.1991 0.6059 0.080 Uiso 1 1 calc R . .
H91C H 0.7849 0.1639 0.6370 0.080 Uiso 1 1 calc R . .
C92 C 0.6188(4) 0.13917(15) 0.6567(3) 0.0478(12) Uani 1 1 d . . .
H92A H 0.6543 0.1164 0.7060 0.057 Uiso 1 1 calc R . .
H92B H 0.5428 0.1516 0.6748 0.057 Uiso 1 1 calc R . .
O91 O 0.5898(3) 0.11843(9) 0.5652(2) 0.0412(7) Uani 1 1 d . . .
C93 C 0.4954(4) 0.08551(15) 0.5594(3) 0.0497(12) Uani 1 1 d . . .
H93A H 0.4188 0.1000 0.5720 0.060 Uiso 1 1 calc R . .
H93B H 0.5207 0.0618 0.6092 0.060 Uiso 1 1 calc R . .
C94 C 0.4718(5) 0.06451(16) 0.4611(3) 0.0619(15) Uani 1 1 d . . .
H94A H 0.4063 0.0417 0.4573 0.074 Uiso 1 1 calc R . .
H94B H 0.5476 0.0500 0.4492 0.074 Uiso 1 1 calc R . .
H94C H 0.4459 0.0881 0.4121 0.074 Uiso 1 1 calc R . .

loop_
_atom_site_aniso_label
_atom_site_aniso_U_11
_atom_site_aniso_U_22
_atom_site_aniso_U_33
_atom_site_aniso_U_23
_atom_site_aniso_U_13
_atom_site_aniso_U_12
Pt 0.01555(6) 0.01467(6) 0.01610(7) 0.00050(5) 0.00463(4) -0.00031(5)
Ag 0.02814(16) 0.02642(16) 0.03126(17) -0.00756(12) 0.00939(13) 0.00046(12)
P1 0.0179(4) 0.0170(4) 0.0215(5) 0.0011(4) 0.0057(4) -0.0014(3)
P2 0.0179(4) 0.0181(4) 0.0192(5) 0.0023(3) 0.0040(4) 0.0006(3)
S1 0.0176(4) 0.0186(4) 0.0212(5) 0.0014(3) 0.0063(3) -0.0022(3)
S2 0.0177(4) 0.0200(4) 0.0181(4) 0.0017(3) 0.0041(3) -0.0007(3)
C1 0.0217(18) 0.0180(17) 0.0217(19) -0.0040(14) 0.0049(15) -0.0001(14)
C2 0.0227(18) 0.0190(17) 0.0202(19) -0.0007(14) 0.0040(15) -0.0010(14)
C3 0.026(2) 0.0277(19) 0.028(2) 0.0086(17) 0.0099(17) -0.0014(16)
C4 0.041(3) 0.056(3) 0.037(3) 0.007(2) 0.021(2) 0.000(2)
C5 0.026(2) 0.038(2) 0.019(2) 0.0013(16) 0.0111(16) -0.0023(17)
C6 0.055(3) 0.050(3) 0.026(2) -0.0019(19) -0.001(2) -0.016(2)
O1 0.0345(18) 0.060(2) 0.0333(18) 0.0115(14) 0.0037(14) -0.0218(14)
O2 0.0465(19) 0.0402(17) 0.0384(18) 0.0086(14) -0.0024(14) 0.0054(14)
C11 0.0165(17) 0.0167(17) 0.032(2) -0.0030(15) -0.0002(15) -0.0030(14)
C12 0.029(2) 0.023(2) 0.032(2) 0.0055(16) -0.0023(17) -0.0047(16)
C13 0.035(2) 0.020(2) 0.063(3) 0.005(2) -0.006(2) -0.0034(17)
C14 0.032(2) 0.024(2) 0.077(4) -0.017(2) -0.001(2) 0.0038(18)
C15 0.032(2) 0.032(2) 0.050(3) -0.018(2) 0.010(2) -0.0020(18)
C16 0.028(2) 0.0206(18) 0.037(2) -0.0072(16) 0.0085(17) -0.0035(15)
C21 0.0216(18) 0.0238(18) 0.0188(19) 0.0035(14) 0.0060(15) 0.0029(14)
C22 0.0222(18) 0.030(2) 0.025(2) 0.0004(15) 0.0073(16) 0.0025(15)
C23 0.039(2) 0.045(3) 0.027(2) -0.0080(19) 0.0092(18) 0.002(2)
C24 0.048(3) 0.059(3) 0.024(2) 0.006(2) 0.018(2) 0.008(2)
C25 0.036(2) 0.055(3) 0.040(3) 0.016(2) 0.020(2) -0.003(2)
C26 0.028(2) 0.034(2) 0.034(2) 0.0035(17) 0.0095(18) -0.0045(17)
C31 0.0208(18) 0.0241(19) 0.0197(19) 0.0029(14) 0.0090(15) -0.0013(14)
C32 0.025(2) 0.0238(19) 0.032(2) 0.0024(16) 0.0135(17) 0.0000(15)
C33 0.034(2) 0.033(2) 0.038(2) 0.0146(18) 0.017(2) 0.0139(18)
C34 0.023(2) 0.058(3) 0.035(2) 0.014(2) 0.0093(18) 0.010(2)
C35 0.025(2) 0.050(3) 0.033(2) -0.0002(19) 0.0020(18) -0.0040(19)
C36 0.027(2) 0.030(2) 0.034(2) -0.0010(17) 0.0059(17) 0.0013(16)
C41 0.0192(17) 0.0210(17) 0.0185(18) 0.0052(13) 0.0054(14) -0.0006(13)
C42 0.0259(19) 0.029(2) 0.023(2) -0.0014(15) 0.0066(16) 0.0010(15)
C43 0.0192(19) 0.040(2) 0.030(2) -0.0009(17) 0.0069(16) -0.0040(16)
C44 0.025(2) 0.030(2) 0.029(2) 0.0037(17) -0.0039(17) -0.0105(16)
C45 0.031(2) 0.023(2) 0.032(2) 0.0013(16) 0.0005(17) -0.0029(16)
C46 0.0199(18) 0.0238(19) 0.025(2) 0.0005(15) -0.0004(15) 0.0005(14)
C51 0.0216(19) 0.0196(18) 0.031(2) -0.0018(15) 0.0057(16) -0.0002(14)
C52 0.030(2) 0.033(2) 0.044(3) 0.0023(18) 0.0069(19) 0.0076(18)
C53 0.032(2) 0.035(2) 0.079(4) 0.004(2) 0.011(2) 0.0169(19)
C54 0.045(3) 0.036(2) 0.073(4) -0.015(2) 0.028(3) 0.007(2)
C55 0.035(2) 0.043(3) 0.052(3) -0.016(2) 0.019(2) -0.003(2)
C56 0.027(2) 0.029(2) 0.037(2) -0.0068(17) 0.0120(18) 0.0013(16)
C61 0.0166(17) 0.0260(19) 0.023(2) 0.0085(15) 0.0045(15) 0.0017(14)
C62 0.025(2) 0.038(2) 0.027(2) 0.0083(17) 0.0059(17) 0.0007(17)
C63 0.030(2) 0.061(3) 0.026(2) 0.007(2) 0.0063(18) 0.000(2)
C64 0.028(2) 0.061(3) 0.032(2) 0.023(2) 0.0066(19) -0.003(2)
C65 0.028(2) 0.041(2) 0.044(3) 0.021(2) 0.0058(19) -0.0053(18)
C66 0.0242(19) 0.028(2) 0.031(2) 0.0075(16) 0.0008(16) 0.0002(16)
Cl 0.0398(6) 0.0408(6) 0.0319(6) -0.0072(4) 0.0109(5) -0.0076(5)
O11 0.051(3) 0.072(3) 0.180(5) -0.022(3) 0.018(3) -0.032(2)
O12 0.072(3) 0.179(4) 0.025(2) 0.000(2) 0.0080(19) 0.031(3)
O13 0.091(3) 0.051(2) 0.112(3) -0.028(2) 0.033(3) 0.013(2)
O14 0.077(3) 0.073(2) 0.0373(19) 0.0074(16) 0.0300(18) 0.0204(19)
C91 0.056(3) 0.061(3) 0.073(4) -0.014(3) -0.010(3) 0.015(3)
C92 0.050(3) 0.052(3) 0.039(3) -0.007(2) 0.001(2) 0.019(2)
O91 0.0416(18) 0.0403(17) 0.0407(18) 0.0003(13) 0.0050(14) 0.0008(14)
C93 0.048(3) 0.040(3) 0.059(3) 0.011(2) 0.002(2) -0.002(2)
C94 0.068(4) 0.046(3) 0.060(4) 0.000(2) -0.016(3) -0.001(3)

loop_
_atom_type_symbol
_atom_type_description
_atom_type_scat_dispersion_real
_atom_type_scat_dispersion_imag
_atom_type_scat_source
C C 0.0033 0.0016 'International Tables Vol C Tables 4.2.6.8 and 6.1.1.4'
H H 0.0000 0.0000 'International Tables Vol C Tables 4.2.6.8 and 6.1.1.4'
O O 0.0106 0.0060 'International Tables Vol C Tables 4.2.6.8 and 6.1.1.4'
P P 0.1023 0.0942 'International Tables Vol C Tables 4.2.6.8 and 6.1.1.4'
S S 0.1246 0.1234 'International Tables Vol C Tables 4.2.6.8 and 6.1.1.4'
Cl Cl 0.1484 0.1585 'International Tables Vol C Tables 4.2.6.8 and 6.1.1.4'
Ag Ag -0.8971 1.1015 'International Tables Vol C Tables 4.2.6.8 and 6.1.1.4'
Pt Pt -1.7033 8.3905 'International Tables Vol C Tables 4.2.6.8 and 6.1.1.4'

loop_
_geom_angle_atom_site_label_1
_geom_angle_atom_site_label_2
_geom_angle_atom_site_label_3
_geom_angle
_geom_angle_site_symmetry_1
_geom_angle_site_symmetry_3
_geom_angle_publ_flag
P2 Pt P1 99.79(3) . . y
P2 Pt S2 162.93(3) . . y
P1 Pt S2 93.81(3) . . y
P2 Pt S1 90.30(3) . . y
P1 Pt S1 167.33(3) . . y
S2 Pt S1 74.97(3) . . y
P2 Pt Ag 139.17(2) . . y
P1 Pt Ag 94.87(2) . . y
S2 Pt Ag 48.47(2) . . y
S1 Pt Ag 82.19(2) . . y
S1 Ag S2 174.10(3) 3_666 . y
S1 Ag Ag 85.36(2) 3_666 3_666 y
S2 Ag Ag 90.07(2) . 3_666 y
S1 Ag Pt 133.68(2) 3_666 . y
S2 Ag Pt 46.51(2) . . y
Ag Ag Pt 65.823(10) 3_666 . y
C31 P1 C21 100.23(15) . . y
C31 P1 C11 104.92(16) . . y
C21 P1 C11 110.44(16) . . y
C31 P1 Pt 112.81(11) . . y
C21 P1 Pt 120.77(12) . . y
C11 P1 Pt 106.62(11) . . y
C41 P2 C51 106.46(16) . . y
C41 P2 C61 104.25(16) . . y
C51 P2 C61 102.59(16) . . y
C41 P2 Pt 110.05(11) . . y
C51 P2 Pt 110.69(12) . . y
C61 P2 Pt 121.64(11) . . y
C1 S1 Pt 88.75(11) . . y
C1 S1 Ag 99.84(11) . 3_666 y
Pt S1 Ag 91.77(3) . 3_666 y
C1 S2 Pt 88.66(12) . . y
C1 S2 Ag 97.39(11) . . y
Pt S2 Ag 85.02(3) . . y
C2 C1 S1 126.2(3) . . y
C2 C1 S2 126.7(3) . . y
S1 C1 S2 107.10(18) . . y
C1 C2 C3 120.3(3) . . y
C1 C2 C5 122.8(3) . . y
C3 C2 C5 116.8(3) . . y
O1 C3 C2 121.1(3) . . y
O1 C3 C4 121.4(3) . . y
C2 C3 C4 117.4(3) . . y
O2 C5 C6 121.9(4) . . y
O2 C5 C2 117.5(3) . . y
C6 C5 C2 120.6(3) . . y
C16 C11 C12 118.7(3) . . ?
C16 C11 P1 116.1(3) . . ?
C12 C11 P1 125.1(3) . . ?
C13 C12 C11 119.4(4) . . ?
C14 C13 C12 121.2(4) . . ?
C13 C14 C15 120.3(4) . . ?
C14 C15 C16 119.5(4) . . ?
C15 C16 C11 120.9(4) . . ?
C22 C21 C26 119.3(3) . . ?
C22 C21 P1 121.0(3) . . ?
C26 C21 P1 119.5(3) . . ?
C23 C22 C21 120.5(3) . . ?
C22 C23 C24 120.3(4) . . ?
C25 C24 C23 119.6(4) . . ?
C24 C25 C26 121.1(4) . . ?
C25 C26 C21 119.2(4) . . ?
C36 C31 C32 118.1(3) . . ?
C36 C31 P1 122.9(3) . . ?
C32 C31 P1 118.8(3) . . ?
C33 C32 C31 120.7(4) . . ?
C34 C33 C32 120.5(4) . . ?
C33 C34 C35 119.6(4) . . ?
C34 C35 C36 120.0(4) . . ?
C31 C36 C35 121.1(4) . . ?
C42 C41 C46 118.3(3) . . ?
C42 C41 P2 123.3(3) . . ?
C46 C41 P2 118.4(2) . . ?
C43 C42 C41 120.6(3) . . ?
C44 C43 C42 120.6(3) . . ?
C43 C44 C45 120.0(3) . . ?
C46 C45 C44 119.6(3) . . ?
C45 C46 C41 120.9(3) . . ?
C56 C51 C52 119.4(3) . . ?
C56 C51 P2 121.3(3) . . ?
C52 C51 P2 119.3(3) . . ?
C53 C52 C51 120.1(4) . . ?
C52 C53 C54 119.6(4) . . ?
C55 C54 C53 120.5(4) . . ?
C54 C55 C56 119.7(4) . . ?
C51 C56 C55 120.5(4) . . ?
C62 C61 C66 119.4(3) . . ?
C62 C61 P2 122.1(3) . . ?
C66 C61 P2 118.4(3) . . ?
C61 C62 C63 119.9(4) . . ?
C64 C63 C62 120.3(4) . . ?
C63 C64 C65 120.3(4) . . ?
C66 C65 C64 119.8(4) . . ?
C65 C66 C61 120.3(4) . . ?
O11 Cl O12 110.1(3) . . ?
O11 Cl O13 109.8(2) . . ?
O12 Cl O13 108.8(3) . . ?
O11 Cl O14 109.9(2) . . ?
O12 Cl O14 107.6(2) . . ?
O13 Cl O14 110.6(2) . . ?
O91 C92 C91 109.8(4) . . ?
C92 O91 C93 112.9(3) . . ?
O91 C93 C94 109.6(4) . . ?

loop_
_geom_bond_atom_site_label_1
_geom_bond_atom_site_label_2
_geom_bond_distance
_geom_bond_site_symmetry_2
_geom_bond_publ_flag
Pt P2 2.2989(9) . y
Pt P1 2.3065(8) . y
Pt S2 2.3588(8) . y
Pt S1 2.3589(8) . y
Pt Ag 3.2387(3) . y
Ag S1 2.4116(9) 3_666 y
Ag S2 2.4337(9) . y
Ag Ag 3.0588(6) 3_666 y
P1 C31 1.818(4) . y
P1 C21 1.821(3) . y
P1 C11 1.824(3) . y
P2 C41 1.816(3) . y
P2 C51 1.816(3) . y
P2 C61 1.824(3) . y
S1 C1 1.782(4) . y
S2 C1 1.787(3) . y
C1 C2 1.355(4) . y
C2 C3 1.499(5) . y
C2 C5 1.510(5) . y
C3 O1 1.211(5) . y
C3 C4 1.508(5) . y
C5 O2 1.222(4) . y
C5 C6 1.481(5) . y
C11 C16 1.393(5) . ?
C11 C12 1.402(5) . ?
C12 C13 1.382(5) . ?
C13 C14 1.370(6) . ?
C14 C15 1.376(6) . ?
C15 C16 1.387(5) . ?
C21 C22 1.386(5) . ?
C21 C26 1.408(5) . ?
C22 C23 1.382(5) . ?
C23 C24 1.385(5) . ?
C24 C25 1.378(6) . ?
C25 C26 1.387(5) . ?
C31 C36 1.388(5) . ?
C31 C32 1.405(5) . ?
C32 C33 1.383(5) . ?
C33 C34 1.381(6) . ?
C34 C35 1.388(5) . ?
C35 C36 1.390(5) . ?
C41 C42 1.392(4) . ?
C41 C46 1.401(4) . ?
C42 C43 1.391(5) . ?
C43 C44 1.365(5) . ?
C44 C45 1.397(5) . ?
C45 C46 1.386(5) . ?
C51 C56 1.380(5) . ?
C51 C52 1.405(5) . ?
C52 C53 1.381(5) . ?
C53 C54 1.393(6) . ?
C54 C55 1.378(6) . ?
C55 C56 1.390(5) . ?
C61 C62 1.389(5) . ?
C61 C66 1.390(5) . ?
C62 C63 1.391(5) . ?
C63 C64 1.369(6) . ?
C64 C65 1.388(6) . ?
C65 C66 1.385(5) . ?
Cl O11 1.404(3) . ?
Cl O12 1.411(4) . ?
Cl O13 1.419(3) . ?
Cl O14 1.424(3) . ?
C91 C92 1.485(6) . ?
C92 O91 1.403(5) . ?
O91 C93 1.411(5) . ?
C93 C94 1.489(6) . ?
